data_7211306
loop_
_publ_author_name
'Schaltin, Stijn'
'Brooks, Neil R.'
'Sniekers, Jeroen'
'Depuydt, Daphne'
'Van Meervelt, Luc'
'Binnemans, Koen'
'Fransaer, Jan'

_publ_section_title
;
 Room-temperature silver-containing liquid metal salts with nitrate
 anions.
;
_journal_issue 43
_journal_name_full 'Physical chemistry chemical physics : PCCP'
_journal_page_first 18934
_journal_page_last 18943
_journal_paper_doi 10.1039/c3cp53263a
_journal_volume 15
_journal_year 2013
_chemical_formula_moiety 'C8 H12 Ag N4, N O3'
_chemical_formula_sum 'C8 H12 Ag N5 O3'
_chemical_formula_weight 334.10
_chemical_name_systematic
;
bis(N-methylimidazole)silver nitrate
;
_space_group_crystal_system triclinic
_space_group_IT_number 2
_space_group_name_Hall '-P 1'
_space_group_name_H-M_alt 'P -1'
_symmetry_space_group_name_Hall '-P 1'
_symmetry_space_group_name_H-M 'P -1'
_atom_sites_solution_hydrogens geom
_atom_sites_solution_primary direct
_atom_sites_solution_secondary difmap
_audit_creation_date 2013-05-23
_audit_creation_method
;
  Olex2 1.2-beta
  (compiled Apr 23 2013 17:54:37, GUI svn.r4466)
;
_cell_angle_alpha 88.036(4)
_cell_angle_beta 89.839(3)
_cell_angle_gamma 76.687(4)
_cell_formula_units_Z 2
_cell_length_a 6.2877(2)
_cell_length_b 7.7823(4)
_cell_length_c 12.5635(5)
_cell_measurement_reflns_used 5396
_cell_measurement_temperature 293(2)
_cell_measurement_theta_max 29.132
_cell_measurement_theta_min 3.088
_cell_volume 597.89(4)
_computing_cell_refinement
;
CrysAlisPro, Agilent Technologies,
Version 1.171.35.19 (release 27-10-2011 CrysAlis171 .NET)
(compiled Oct 27 2011,15:02:11)
;
_computing_data_collection
;
CrysAlisPro, Agilent Technologies,
Version 1.171.35.19 (release 27-10-2011 CrysAlis171 .NET)
(compiled Oct 27 2011,15:02:11)
;
_computing_data_reduction
;
CrysAlisPro, Agilent Technologies,
Version 1.171.35.19 (release 27-10-2011 CrysAlis171 .NET)
(compiled Oct 27 2011,15:02:11)
;
_computing_molecular_graphics
;
O. V. Dolomanov, L. J. Bourhis, R. J. Gildea, J. A. K. Howard and H. Puschmann,
OLEX2: a complete structure solution, refinement and analysis program.
J. Appl. Cryst. (2009). 42, 339-341.
;
_computing_publication_material
;
O. V. Dolomanov, L. J. Bourhis, R. J. Gildea, J. A. K. Howard and H. Puschmann,
OLEX2: a complete structure solution, refinement and analysis program.
J. Appl. Cryst. (2009). 42, 339-341.
;
_computing_structure_refinement
;
XL, G.M. Sheldrick, Acta Cryst.
(2008). A64, 112-122
;
_computing_structure_solution
;
XS, G.M. Sheldrick, Acta Cryst.
(2008). A64, 112-122
;
_diffrn_ambient_temperature 293(2)
_diffrn_detector_area_resol_mean 15.9631
_diffrn_measured_fraction_theta_full 0.999
_diffrn_measured_fraction_theta_max 0.875
_diffrn_measurement_details
;
  1 omega  -39.00   52.00   1.0000   10.0000
omega____ theta____ kappa____ phi______ frames
    -      -17.1513   57.0000  -30.0000 91

  2 omega  -86.00   -2.00   1.0000   10.0000
omega____ theta____ kappa____ phi______ frames
    -      -17.1513  -57.0000 -180.0000 84

  3 omega  -10.00   22.00   1.0000   10.0000
omega____ theta____ kappa____ phi______ frames
    -      -17.1513  -99.0000  -30.0000 32

  4 omega  -86.00    4.00   1.0000   10.0000
omega____ theta____ kappa____ phi______ frames
    -      -17.1513  -57.0000   60.0000 90

  5 omega  -86.00  -13.00   1.0000   10.0000
omega____ theta____ kappa____ phi______ frames
    -      -17.1513  -77.0000  -60.0000 73

  6 omega  -49.00   47.00   1.0000   10.0000
omega____ theta____ kappa____ phi______ frames
    -       19.0263  -77.0000   90.0000 96

  7 omega   27.00   75.00   1.0000   10.0000
omega____ theta____ kappa____ phi______ frames
    -       19.0263 -124.0000   29.0000 48

  8 omega   15.00   74.00   1.0000   10.0000
omega____ theta____ kappa____ phi______ frames
    -       19.0263 -124.0000 -108.0000 59

  9 omega  -22.00   89.00   1.0000   10.0000
omega____ theta____ kappa____ phi______ frames
    -       19.0263    0.0000   90.0000 111
;
_diffrn_measurement_device_type 'SuperNova, Single source at offset), Eos'
_diffrn_measurement_method '\w scans'
_diffrn_orient_matrix_UB_11 0.0539527000
_diffrn_orient_matrix_UB_12 -0.0841893000
_diffrn_orient_matrix_UB_13 0.0214623000
_diffrn_orient_matrix_UB_21 0.0125693000
_diffrn_orient_matrix_UB_22 -0.0333389000
_diffrn_orient_matrix_UB_23 -0.0520514000
_diffrn_orient_matrix_UB_31 0.1018309000
_diffrn_orient_matrix_UB_32 0.0241500000
_diffrn_orient_matrix_UB_33 -0.0046107000
_diffrn_radiation_monochromator mirror
_diffrn_radiation_type 'Mo K\a'
_diffrn_radiation_wavelength 0.71073
_diffrn_reflns_av_R_equivalents 0.0185
_diffrn_reflns_av_unetI/netI 0.0171
_diffrn_reflns_limit_h_max 8
_diffrn_reflns_limit_h_min -8
_diffrn_reflns_limit_k_max 10
_diffrn_reflns_limit_k_min -9
_diffrn_reflns_limit_l_max 16
_diffrn_reflns_limit_l_min -17
_diffrn_reflns_number 8680
_diffrn_reflns_theta_full 26.00
_diffrn_reflns_theta_max 29.20
_diffrn_reflns_theta_min 3.09
_diffrn_source 'SuperNova (Mo) X-ray Source'
_diffrn_source_current n/a
_diffrn_source_voltage n/a
_exptl_absorpt_coefficient_mu 1.691
_exptl_absorpt_correction_T_max 1.000
_exptl_absorpt_correction_T_min 0.668
_exptl_absorpt_correction_type multi-scan
_exptl_absorpt_process_details
;
CrysAlisPro, Agilent Technologies,
Version 1.171.35.19 (release 27-10-2011 CrysAlis171 .NET)
(compiled Oct 27 2011,15:02:11)
Empirical absorption correction using spherical harmonics,
 implemented in SCALE3 ABSPACK scaling algorithm.
;
_exptl_crystal_colour colourless
_exptl_crystal_colour_primary colourless
_exptl_crystal_density_diffrn 1.856
_exptl_crystal_density_method 'not measured'
_exptl_crystal_description block
_exptl_crystal_F_000 332
_exptl_crystal_size_max 0.4
_exptl_crystal_size_mid 0.2
_exptl_crystal_size_min 0.1
_refine_diff_density_max 0.446
_refine_diff_density_min -0.346
_refine_diff_density_rms 0.047
_refine_ls_extinction_method none
_refine_ls_goodness_of_fit_ref 1.044
_refine_ls_hydrogen_treatment constr
_refine_ls_matrix_type full
_refine_ls_number_parameters 154
_refine_ls_number_reflns 2842
_refine_ls_number_restraints 0
_refine_ls_restrained_S_all 1.044
_refine_ls_R_factor_all 0.0289
_refine_ls_R_factor_gt 0.0247
_refine_ls_shift/su_max 0.001
_refine_ls_shift/su_mean 0.000
_refine_ls_structure_factor_coef Fsqd
_refine_ls_weighting_details 'calc w=1/[\s^2^(Fo^2^)+(0.0317P)^2^+0.1573P] where P=(Fo^2^+2Fc^2^)/3'
_refine_ls_weighting_scheme calc
_refine_ls_wR_factor_gt 0.0638
_refine_ls_wR_factor_ref 0.0662
_reflns_number_gt 2517
_reflns_number_total 2842
_reflns_threshold_expression >2sigma(I)
_cod_data_source_file c3cp53263a.txt
_cod_data_source_block nrb41
_cod_database_code 7211306
_chemical_oxdiff_formula 'Ag C8 H16 N5 O3'
_reflns_odcompleteness_completeness 99.92
_reflns_odcompleteness_iscentric 1
_reflns_odcompleteness_theta 26.32
_olex2_refinement_description
;
1. Fixed Uiso
 At 1.2 times of:
  All C(H) groups
 At 1.5 times of:
  All C(H,H,H,H,H,H) groups
2. Others
 Fixed Sof: H6A(0.5) H6B(0.5) H6C(0.5) H6D(0.5) H6E(0.5) H6F(0.5) H12A(0.5)
 H12B(0.5) H12C(0.5) H12D(0.5) H12E(0.5) H12F(0.5)
3.a Aromatic/amide H refined with riding coordinates:
 C2(H2), C4(H4), C5(H5), C8(H8), C10(H10), C11(H11)
3.b Disordered Me refined with riding coordinates:
 C6(H6A,H6B,H6C,H6D,H6E,H6F), C12(H12A,H12B,H12C,H12D,H12E,H12F)
;

loop_
_space_group_symop_id
_space_group_symop_operation_xyz
1 'x, y, z'
2 '-x, -y, -z'

loop_
_atom_site_label
_atom_site_type_symbol
_atom_site_fract_x
_atom_site_fract_y
_atom_site_fract_z
_atom_site_U_iso_or_equiv
_atom_site_adp_type
_atom_site_occupancy
_atom_site_symmetry_multiplicity
_atom_site_calc_flag
_atom_site_refinement_flags
Ag1 Ag 0.18973(3) 0.42206(3) 0.683686(13) 0.06576(9) Uani 1 1 d .
N1 N 0.1240(3) 0.5677(3) 0.82485(14) 0.0522(4) Uani 1 1 d .
C2 C -0.0676(4) 0.6554(3) 0.85807(19) 0.0569(5) Uani 1 1 d .
H2 H -0.1984 0.6627 0.8219 0.068 Uiso 1 1 calc R
N3 N -0.0516(3) 0.7323(2) 0.94923(16) 0.0547(4) Uani 1 1 d .
C4 C 0.1652(4) 0.6912(3) 0.97737(18) 0.0561(5) Uani 1 1 d .
H4 H 0.2270 0.7260 1.0378 0.067 Uiso 1 1 calc R
C5 C 0.2702(4) 0.5908(3) 0.89996(17) 0.0535(5) Uani 1 1 d .
H5 H 0.4202 0.5440 0.8979 0.064 Uiso 1 1 calc R
C6 C -0.2317(5) 0.8411(4) 1.0083(3) 0.0831(8) Uani 1 1 d .
H6A H -0.1755 0.8807 1.0716 0.125 Uiso 0.50 1 calc PR
H6B H -0.3357 0.7725 1.0274 0.125 Uiso 0.50 1 calc PR
H6C H -0.3020 0.9415 0.9645 0.125 Uiso 0.50 1 calc PR
H6D H -0.3666 0.8491 0.9707 0.125 Uiso 0.50 1 calc PR
H6E H -0.2065 0.9573 1.0149 0.125 Uiso 0.50 1 calc PR
H6F H -0.2401 0.7883 1.0779 0.125 Uiso 0.50 1 calc PR
N7 N 0.2610(3) 0.3006(3) 0.53526(14) 0.0551(4) Uani 1 1 d .
C8 C 0.4436(3) 0.2729(3) 0.48081(17) 0.0525(5) Uani 1 1 d .
H8 H 0.5642 0.3164 0.4987 0.063 Uiso 1 1 calc R
N9 N 0.4351(3) 0.1746(2) 0.39669(13) 0.0480(4) Uani 1 1 d .
C10 C 0.2334(4) 0.1361(3) 0.39701(18) 0.0570(5) Uani 1 1 d .
H10 H 0.1795 0.0695 0.3481 0.068 Uiso 1 1 calc R
C11 C 0.1287(4) 0.2141(4) 0.48260(19) 0.0608(6) Uani 1 1 d .
H11 H -0.0124 0.2099 0.5029 0.073 Uiso 1 1 calc R
C12 C 0.6071(4) 0.1195(4) 0.3189(2) 0.0675(6) Uani 1 1 d .
H12A H 0.5584 0.0497 0.2666 0.101 Uiso 0.50 1 calc PR
H12B H 0.7353 0.0504 0.3542 0.101 Uiso 0.50 1 calc PR
H12C H 0.6410 0.2219 0.2845 0.101 Uiso 0.50 1 calc PR
H12D H 0.7314 0.1649 0.3369 0.101 Uiso 0.50 1 calc PR
H12E H 0.5545 0.1643 0.2493 0.101 Uiso 0.50 1 calc PR
H12F H 0.6488 -0.0072 0.3190 0.101 Uiso 0.50 1 calc PR
N13 N -0.2587(3) 0.2639(3) 0.74682(14) 0.0557(4) Uani 1 1 d .
O14 O -0.0713(3) 0.1726(3) 0.7484(2) 0.0989(7) Uani 1 1 d .
O15 O -0.3023(4) 0.4063(4) 0.6979(2) 0.1152(10) Uani 1 1 d .
O16 O -0.4028(3) 0.2128(3) 0.79643(16) 0.0844(6) Uani 1 1 d .

loop_
_atom_site_aniso_label
_atom_site_aniso_U_11
_atom_site_aniso_U_22
_atom_site_aniso_U_33
_atom_site_aniso_U_23
_atom_site_aniso_U_13
_atom_site_aniso_U_12
Ag1 0.08224(15) 0.06932(14) 0.04835(11) -0.01577(8) 0.00515(9) -0.02091(10)
N1 0.0550(9) 0.0585(11) 0.0445(9) -0.0064(8) 0.0008(7) -0.0154(8)
C2 0.0508(11) 0.0615(14) 0.0578(12) -0.0011(10) -0.0022(9) -0.0121(10)
N3 0.0619(10) 0.0432(9) 0.0575(10) -0.0024(8) 0.0118(8) -0.0089(8)
C4 0.0671(13) 0.0568(13) 0.0476(11) -0.0038(9) -0.0031(10) -0.0201(10)
C5 0.0512(11) 0.0602(13) 0.0494(11) -0.0023(9) -0.0034(9) -0.0133(9)
C6 0.0881(18) 0.0572(15) 0.096(2) -0.0119(14) 0.0319(16) 0.0010(13)
N7 0.0525(9) 0.0658(12) 0.0467(9) -0.0115(8) -0.0020(8) -0.0116(8)
C8 0.0509(11) 0.0574(13) 0.0510(11) -0.0057(9) -0.0027(9) -0.0158(9)
N9 0.0517(9) 0.0461(9) 0.0456(8) 0.0001(7) 0.0017(7) -0.0104(7)
C10 0.0601(12) 0.0648(14) 0.0499(11) -0.0089(10) -0.0059(10) -0.0209(10)
C11 0.0471(11) 0.0820(17) 0.0563(12) -0.0105(11) -0.0002(9) -0.0198(11)
C12 0.0720(14) 0.0717(16) 0.0583(13) -0.0057(11) 0.0176(12) -0.0154(12)
N13 0.0517(10) 0.0717(13) 0.0483(9) -0.0217(9) 0.0020(8) -0.0213(9)
O14 0.0583(11) 0.0980(17) 0.139(2) -0.0390(15) 0.0152(12) -0.0102(10)
O15 0.111(2) 0.111(2) 0.133(2) 0.0369(19) -0.0426(18) -0.0509(17)
O16 0.0693(11) 0.1148(17) 0.0762(12) -0.0082(11) 0.0154(9) -0.0353(11)

loop_
_atom_type_symbol
_atom_type_description
_atom_type_scat_dispersion_real
_atom_type_scat_dispersion_imag
_atom_type_scat_source
C C 0.0033 0.0016 'International Tables Vol C Tables 4.2.6.8 and 6.1.1.4'
H H 0.0000 0.0000 'International Tables Vol C Tables 4.2.6.8 and 6.1.1.4'
Ag Ag -0.8971 1.1015 'International Tables Vol C Tables 4.2.6.8 and 6.1.1.4'
N N 0.0061 0.0033 'International Tables Vol C Tables 4.2.6.8 and 6.1.1.4'
O O 0.0106 0.0060 'International Tables Vol C Tables 4.2.6.8 and 6.1.1.4'

loop_
_geom_angle_atom_site_label_1
_geom_angle_atom_site_label_2
_geom_angle_atom_site_label_3
_geom_angle
N7 Ag1 N1 174.17(7)
C2 N1 Ag1 127.05(15)
C2 N1 C5 105.32(18)
C5 N1 Ag1 127.63(15)
N1 C2 N3 111.82(19)
C2 N3 C4 106.97(19)
C2 N3 C6 126.4(2)
C4 N3 C6 126.6(2)
C5 C4 N3 106.08(19)
C4 C5 N1 109.81(19)
C8 N7 Ag1 128.97(15)
C8 N7 C11 105.28(18)
C11 N7 Ag1 125.31(15)
N7 C8 N9 111.76(18)
C8 N9 C10 107.02(18)
C8 N9 C12 126.56(19)
C10 N9 C12 126.42(19)
C11 C10 N9 106.07(19)
C10 C11 N7 109.9(2)
O14 N13 O16 119.6(2)
O15 N13 O14 120.5(2)
O15 N13 O16 119.9(2)

loop_
_geom_bond_atom_site_label_1
_geom_bond_atom_site_label_2
_geom_bond_distance
Ag1 N1 2.1258(18)
Ag1 N7 2.1196(18)
N1 C2 1.315(3)
N1 C5 1.364(3)
C2 N3 1.324(3)
N3 C4 1.371(3)
N3 C6 1.465(3)
C4 C5 1.343(3)
N7 C8 1.313(3)
N7 C11 1.369(3)
C8 N9 1.334(3)
N9 C10 1.369(3)
N9 C12 1.456(3)
C10 C11 1.347(3)
N13 O14 1.228(3)
N13 O15 1.223(3)
N13 O16 1.230(3)

loop_
_geom_torsion_atom_site_label_1
_geom_torsion_atom_site_label_2
_geom_torsion_atom_site_label_3
_geom_torsion_atom_site_label_4
_geom_torsion
Ag1 N1 C2 N3 -179.86(15)
Ag1 N1 C5 C4 -179.96(16)
Ag1 N7 C8 N9 172.82(15)
Ag1 N7 C11 C10 -173.18(17)
N1 Ag1 N7 C8 62.7(7)
N1 Ag1 N7 C11 -126.0(6)
N1 C2 N3 C4 -0.2(3)
N1 C2 N3 C6 179.5(2)
C2 N1 C5 C4 0.2(3)
C2 N3 C4 C5 0.3(3)
N3 C4 C5 N1 -0.3(3)
C5 N1 C2 N3 0.0(3)
C6 N3 C4 C5 -179.4(2)
N7 Ag1 N1 C2 92.7(6)
N7 Ag1 N1 C5 -87.1(6)
N7 C8 N9 C10 -0.1(3)
N7 C8 N9 C12 179.6(2)
C8 N7 C11 C10 -0.2(3)
C8 N9 C10 C11 0.0(3)
N9 C10 C11 N7 0.1(3)
C11 N7 C8 N9 0.2(3)
C12 N9 C10 C11 -179.7(2)
